data_1550220
loop_
_publ_author_name
'Liu, Rai-Shung'
'Singh, RahulKumar Rajmani'
'Skaria, Manisha'
'Chen, Liang-Yu'
'Cheng, Mu-Jeng'

_publ_section_title
;
 Gold-catalyzed (4+3)-Annulations of 2-Alkenyl-1-Alkynylbenzenes with
 Anthranils with Alkyne-Dependent Chemoselectivity: Skeletal Rearrangement
 versus Non-Rearrangement
;
_journal_name_full 'Chemical Science'
_journal_paper_doi 10.1039/C8SC03619E
_journal_year 2019
_chemical_formula_moiety 'C19 H17 N O'
_chemical_formula_sum 'C19 H17 N O'
_chemical_formula_weight 275.34
_chemical_name_systematic
;
 ?
;
_space_group_IT_number 19
_symmetry_cell_setting orthorhombic
_symmetry_space_group_name_Hall 'P 2ac 2ab'
_symmetry_space_group_name_H-M 'P 21 21 21'
_atom_sites_solution_hydrogens geom
_atom_sites_solution_primary direct
_atom_sites_solution_secondary difmap
_audit_creation_method SHELXL-97
_audit_update_record
;
2018-07-05 deposited with the CCDC.
2018-11-12 downloaded from the CCDC.
;
_cell_angle_alpha 90.00
_cell_angle_beta 90.00
_cell_angle_gamma 90.00
_cell_formula_units_Z 4
_cell_length_a 6.2744(3)
_cell_length_b 14.5625(9)
_cell_length_c 15.6489(7)
_cell_measurement_reflns_used 1968
_cell_measurement_temperature 200(2)
_cell_measurement_theta_max 23.848
_cell_measurement_theta_min 2.798
_cell_volume 1429.85(13)
_computing_molecular_graphics 'Ortep-3 for Windows (Farrugia, 1997)'
_computing_publication_material 'WinGX publication routines (Farrugia, 1999)'
_computing_structure_refinement 'SHELXL-97 (Sheldrick, 1997)'
_computing_structure_solution 'SHELXS-86 (Sheldrick, 1986)'
_diffrn_ambient_temperature 200(2)
_diffrn_measured_fraction_theta_full 0.987
_diffrn_measured_fraction_theta_max 0.987
_diffrn_measurement_device_type 'D8 Venture'
_diffrn_radiation_monochromator graphite
_diffrn_radiation_source 'fine-focus sealed tube'
_diffrn_radiation_type MoK\a
_diffrn_radiation_wavelength 0.71073
_diffrn_reflns_av_R_equivalents 0.0575
_diffrn_reflns_av_sigmaI/netI 0.0602
_diffrn_reflns_limit_h_max 7
_diffrn_reflns_limit_h_min -7
_diffrn_reflns_limit_k_max 17
_diffrn_reflns_limit_k_min -17
_diffrn_reflns_limit_l_max 18
_diffrn_reflns_limit_l_min -18
_diffrn_reflns_number 8485
_diffrn_reflns_theta_full 25.04
_diffrn_reflns_theta_max 25.04
_diffrn_reflns_theta_min 3.09
_exptl_absorpt_coefficient_mu 0.079
_exptl_absorpt_correction_T_max 0.9976
_exptl_absorpt_correction_T_min 0.9625
_exptl_absorpt_correction_type multi-scan
_exptl_absorpt_process_details SADABS
_exptl_crystal_colour colorless
_exptl_crystal_density_diffrn 1.279
_exptl_crystal_density_method 'not measured'
_exptl_crystal_description prism
_exptl_crystal_F_000 584
_exptl_crystal_size_max 0.49
_exptl_crystal_size_mid 0.08
_exptl_crystal_size_min 0.03
_refine_diff_density_max 0.179
_refine_diff_density_min -0.176
_refine_diff_density_rms 0.042
_refine_ls_abs_structure_details 'Flack H D (1983), Acta Cryst. A39, 876-881'
_refine_ls_abs_structure_Flack 0(2)
_refine_ls_extinction_method none
_refine_ls_goodness_of_fit_ref 1.111
_refine_ls_hydrogen_treatment constr
_refine_ls_matrix_type full
_refine_ls_number_parameters 192
_refine_ls_number_reflns 2509
_refine_ls_number_restraints 0
_refine_ls_restrained_S_all 1.111
_refine_ls_R_factor_all 0.0725
_refine_ls_R_factor_gt 0.0421
_refine_ls_shift/su_max 0.000
_refine_ls_shift/su_mean 0.000
_refine_ls_structure_factor_coef Fsqd
_refine_ls_weighting_details 'calc w=1/[\s^2^(Fo^2^)+(0.0419P)^2^+0.0128P] where P=(Fo^2^+2Fc^2^)/3'
_refine_ls_weighting_scheme calc
_refine_ls_wR_factor_gt 0.0838
_refine_ls_wR_factor_ref 0.0994
_reflns_number_gt 1938
_reflns_number_total 2509
_reflns_threshold_expression >2sigma(I)
_cod_data_source_file c8sc03619e2.cif
_cod_data_source_block d19458
_cod_database_code 1550220

loop_
_symmetry_equiv_pos_as_xyz
'x, y, z'
'-x+1/2, -y, z+1/2'
'-x, y+1/2, -z+1/2'
'x+1/2, -y+1/2, -z'

loop_
_atom_site_label
_atom_site_type_symbol
_atom_site_fract_x
_atom_site_fract_y
_atom_site_fract_z
_atom_site_U_iso_or_equiv
_atom_site_adp_type
_atom_site_occupancy
_atom_site_symmetry_multiplicity
_atom_site_calc_flag
_atom_site_refinement_flags
C1 C 0.5852(3) 0.40345(15) 0.56706(14) 0.0273(5) Uani 1 1 d .
C2 C 0.7742(3) 0.35534(16) 0.56399(15) 0.0315(6) Uani 1 1 d .
H2 H 0.8564 0.3448 0.6140 0.038 Uiso 1 1 calc R
C3 C 0.8398(4) 0.32272(16) 0.48439(16) 0.0346(6) Uani 1 1 d .
H3 H 0.9681 0.2884 0.4800 0.042 Uiso 1 1 calc R
C4 C 0.7199(4) 0.33981(17) 0.41172(15) 0.0372(6) Uani 1 1 d .
H4 H 0.7680 0.3175 0.3580 0.045 Uiso 1 1 calc R
C5 C 0.5302(4) 0.38912(16) 0.41617(15) 0.0347(6) Uani 1 1 d .
H5 H 0.4486 0.4011 0.3663 0.042 Uiso 1 1 calc R
C6 C 0.4639(3) 0.42012(15) 0.49517(14) 0.0273(5) Uani 1 1 d .
C7 C 0.2753(4) 0.47505(16) 0.52455(15) 0.0315(6) Uani 1 1 d .
H7 H 0.1430 0.4601 0.4917 0.038 Uiso 1 1 calc R
C8 C 0.3234(3) 0.57877(17) 0.52542(15) 0.0302(6) Uani 1 1 d .
H8 H 0.2037 0.6125 0.5536 0.036 Uiso 1 1 calc R
C9 C 0.3755(4) 0.62309(16) 0.44137(16) 0.0311(6) Uani 1 1 d .
C10 C 0.2554(4) 0.63017(17) 0.36714(16) 0.0398(7) Uani 1 1 d .
H10 H 0.1155 0.6054 0.3646 0.048 Uiso 1 1 calc R
C11 C 0.3429(5) 0.67395(18) 0.29683(18) 0.0474(7) Uani 1 1 d .
H11 H 0.2638 0.6778 0.2452 0.057 Uiso 1 1 calc R
C12 C 0.5442(5) 0.71209(18) 0.30121(16) 0.0447(7) Uani 1 1 d .
H12 H 0.6009 0.7426 0.2526 0.054 Uiso 1 1 calc R
C13 C 0.6657(4) 0.70659(18) 0.37575(16) 0.0380(6) Uani 1 1 d .
H13 H 0.8035 0.7334 0.3786 0.046 Uiso 1 1 calc R
C14 C 0.5800(4) 0.66090(16) 0.44547(15) 0.0304(6) Uani 1 1 d .
C15 C 0.6689(4) 0.64002(16) 0.52980(15) 0.0299(6) Uani 1 1 d .
H15 H 0.8067 0.6576 0.5489 0.036 Uiso 1 1 calc R
C16 C 0.5278(3) 0.59253(15) 0.57601(14) 0.0274(5) Uani 1 1 d .
C17 C 0.5541(4) 0.54067(17) 0.65878(14) 0.0308(6) Uani 1 1 d .
C18 C 0.7849(3) 0.53775(18) 0.68971(15) 0.0362(6) Uani 1 1 d .
H18A H 0.7954 0.4975 0.7397 0.054 Uiso 1 1 calc R
H18B H 0.8310 0.5998 0.7053 0.054 Uiso 1 1 calc R
H18C H 0.8763 0.5141 0.6440 0.054 Uiso 1 1 calc R
C19 C 0.4112(4) 0.57875(19) 0.72973(15) 0.0407(7) Uani 1 1 d .
H19A H 0.4520 0.6423 0.7421 0.061 Uiso 1 1 calc R
H19B H 0.4281 0.5414 0.7814 0.061 Uiso 1 1 calc R
H19C H 0.2622 0.5769 0.7111 0.061 Uiso 1 1 calc R
N1 N 0.4842(3) 0.44175(14) 0.64295(11) 0.0310(5) Uani 1 1 d .
O1 O 0.2612(2) 0.44730(11) 0.61317(10) 0.0349(4) Uani 1 1 d .

loop_
_atom_site_aniso_label
_atom_site_aniso_U_11
_atom_site_aniso_U_22
_atom_site_aniso_U_33
_atom_site_aniso_U_23
_atom_site_aniso_U_13
_atom_site_aniso_U_12
C1 0.0291(12) 0.0241(13) 0.0287(13) 0.0005(11) 0.0015(11) -0.0047(10)
C2 0.0314(12) 0.0253(13) 0.0379(14) 0.0033(11) -0.0007(12) -0.0001(10)
C3 0.0316(12) 0.0255(14) 0.0468(16) 0.0007(12) 0.0046(12) 0.0018(11)
C4 0.0422(15) 0.0334(15) 0.0359(15) -0.0041(12) 0.0084(12) -0.0022(13)
C5 0.0405(14) 0.0313(15) 0.0323(14) -0.0002(11) -0.0027(12) -0.0044(12)
C6 0.0256(12) 0.0226(13) 0.0338(13) 0.0012(11) 0.0011(11) -0.0041(10)
C7 0.0252(12) 0.0339(15) 0.0355(13) 0.0023(11) -0.0023(11) -0.0034(11)
C8 0.0242(12) 0.0279(14) 0.0384(14) -0.0030(12) -0.0024(10) -0.0007(10)
C9 0.0337(12) 0.0202(12) 0.0394(14) -0.0031(11) -0.0063(11) 0.0042(11)
C10 0.0424(14) 0.0280(14) 0.0490(17) -0.0027(12) -0.0123(14) 0.0014(13)
C11 0.0696(19) 0.0313(16) 0.0414(17) -0.0004(14) -0.0142(15) 0.0022(15)
C12 0.0686(19) 0.0299(15) 0.0354(16) 0.0005(12) 0.0016(15) 0.0017(15)
C13 0.0441(14) 0.0288(14) 0.0412(16) -0.0001(12) 0.0061(13) 0.0008(12)
C14 0.0318(13) 0.0239(13) 0.0354(15) -0.0036(11) -0.0007(11) 0.0020(11)
C15 0.0261(12) 0.0267(14) 0.0370(14) -0.0045(11) -0.0034(11) -0.0025(10)
C16 0.0264(12) 0.0240(12) 0.0316(13) -0.0036(11) -0.0008(11) 0.0005(10)
C17 0.0312(12) 0.0277(14) 0.0336(13) -0.0046(11) 0.0024(11) -0.0007(12)
C18 0.0310(13) 0.0362(15) 0.0415(15) -0.0045(12) -0.0079(11) -0.0007(12)
C19 0.0418(15) 0.0457(17) 0.0346(14) -0.0075(12) 0.0047(12) 0.0017(13)
N1 0.0260(10) 0.0331(12) 0.0338(12) 0.0010(9) -0.0001(9) -0.0021(9)
O1 0.0246(8) 0.0421(11) 0.0380(10) 0.0019(8) 0.0039(8) -0.0041(8)

loop_
_atom_type_symbol
_atom_type_description
_atom_type_scat_dispersion_real
_atom_type_scat_dispersion_imag
_atom_type_scat_source
C C 0.0033 0.0016 'International Tables Vol C Tables 4.2.6.8 and 6.1.1.4'
H H 0.0000 0.0000 'International Tables Vol C Tables 4.2.6.8 and 6.1.1.4'
N N 0.0061 0.0033 'International Tables Vol C Tables 4.2.6.8 and 6.1.1.4'
O O 0.0106 0.0060 'International Tables Vol C Tables 4.2.6.8 and 6.1.1.4'

loop_
_geom_angle_atom_site_label_1
_geom_angle_atom_site_label_2
_geom_angle_atom_site_label_3
_geom_angle
C2 C1 C6 122.4(2)
C2 C1 N1 126.7(2)
C6 C1 N1 110.91(18)
C1 C2 C3 117.3(2)
C1 C2 H2 121.4
C3 C2 H2 121.4
C4 C3 C2 120.7(2)
C4 C3 H3 119.6
C2 C3 H3 119.6
C3 C4 C5 121.0(2)
C3 C4 H4 119.5
C5 C4 H4 119.5
C6 C5 C4 118.1(2)
C6 C5 H5 120.9
C4 C5 H5 120.9
C1 C6 C5 120.4(2)
C1 C6 C7 106.20(18)
C5 C6 C7 133.3(2)
O1 C7 C6 101.12(18)
O1 C7 C8 106.10(18)
C6 C7 C8 111.76(18)
O1 C7 H7 112.4
C6 C7 H7 112.4
C8 C7 H7 112.4
C9 C8 C16 102.46(18)
C9 C8 C7 117.2(2)
C16 C8 C7 107.41(19)
C9 C8 H8 109.8
C16 C8 H8 109.8
C7 C8 H8 109.8
C10 C9 C14 120.5(2)
C10 C9 C8 130.3(2)
C14 C9 C8 109.2(2)
C11 C10 C9 118.9(2)
C11 C10 H10 120.5
C9 C10 H10 120.5
C12 C11 C10 120.5(3)
C12 C11 H11 119.7
C10 C11 H11 119.7
C11 C12 C13 121.2(3)
C11 C12 H12 119.4
C13 C12 H12 119.4
C14 C13 C12 118.2(2)
C14 C13 H13 120.9
C12 C13 H13 120.9
C13 C14 C9 120.6(2)
C13 C14 C15 131.4(2)
C9 C14 C15 108.0(2)
C16 C15 C14 110.04(19)
C16 C15 H15 125.0
C14 C15 H15 125.0
C15 C16 C17 130.6(2)
C15 C16 C8 110.2(2)
C17 C16 C8 118.3(2)
C16 C17 N1 107.56(17)
C16 C17 C18 112.9(2)
N1 C17 C18 107.32(19)
C16 C17 C19 112.2(2)
N1 C17 C19 106.94(19)
C18 C17 C19 109.59(19)
C17 C18 H18A 109.5
C17 C18 H18B 109.5
H18A C18 H18B 109.5
C17 C18 H18C 109.5
H18A C18 H18C 109.5
H18B C18 H18C 109.5
C17 C19 H19A 109.5
C17 C19 H19B 109.5
H19A C19 H19B 109.5
C17 C19 H19C 109.5
H19A C19 H19C 109.5
H19B C19 H19C 109.5
C1 N1 O1 100.14(15)
C1 N1 C17 111.62(17)
O1 N1 C17 105.77(17)
C7 O1 N1 105.06(14)

loop_
_geom_bond_atom_site_label_1
_geom_bond_atom_site_label_2
_geom_bond_distance
C1 C2 1.378(3)
C1 C6 1.380(3)
C1 N1 1.457(3)
C2 C3 1.395(3)
C2 H2 0.9500
C3 C4 1.386(3)
C3 H3 0.9500
C4 C5 1.392(3)
C4 H4 0.9500
C5 C6 1.380(3)
C5 H5 0.9500
C6 C7 1.501(3)
C7 O1 1.447(3)
C7 C8 1.540(3)
C7 H7 1.0000
C8 C9 1.501(3)
C8 C16 1.520(3)
C8 H8 1.0000
C9 C10 1.389(3)
C9 C14 1.398(3)
C10 C11 1.385(4)
C10 H10 0.9500
C11 C12 1.381(4)
C11 H11 0.9500
C12 C13 1.396(3)
C12 H12 0.9500
C13 C14 1.386(3)
C13 H13 0.9500
C14 C15 1.465(3)
C15 C16 1.336(3)
C15 H15 0.9500
C16 C17 1.508(3)
C17 N1 1.526(3)
C17 C18 1.527(3)
C17 C19 1.531(3)
C18 H18A 0.9800
C18 H18B 0.9800
C18 H18C 0.9800
C19 H19A 0.9800
C19 H19B 0.9800
C19 H19C 0.9800
N1 O1 1.477(2)
